data_4062758
_journal_name_full Organometallics
_journal_paper_doi 10.1021/om049618y
_journal_year 2004
_chemical_formula_sum 'C6 H14 B Br2 N O2'
_chemical_formula_weight 302.81
_space_group_IT_number 14
_symmetry_cell_setting monoclinic
_symmetry_space_group_name_Hall '-P 2ybc'
_symmetry_space_group_name_H-M 'P 1 21/c 1'
_cell_angle_alpha 90.00
_cell_angle_beta 107.3070(16)
_cell_angle_gamma 90.00
_cell_formula_units_Z 4
_cell_length_a 13.8260(4)
_cell_length_b 6.9220(3)
_cell_length_c 11.6390(5)
_cell_measurement_temperature 110(2)
_cell_volume 1063.46(7)
_diffrn_ambient_temperature 110(2)
_exptl_crystal_density_diffrn 1.891
_cod_original_sg_symbol_H-M 'P 21/c'
_cod_database_code 4062758

loop_
_symmetry_equiv_pos_as_xyz
'x, y, z'
'-x, y+1/2, -z+1/2'
'-x, -y, -z'
'x, -y-1/2, z-1/2'

loop_
_atom_site_label
_atom_site_type_symbol
_atom_site_fract_x
_atom_site_fract_y
_atom_site_fract_z
_atom_site_U_iso_or_equiv
_atom_site_adp_type
_atom_site_occupancy
_atom_site_symmetry_multiplicity
_atom_site_calc_flag
_atom_site_refinement_flags
_atom_site_disorder_assembly
_atom_site_disorder_group
B B 0.7918(3) 0.0396(5) 0.3164(3) 0.0183(7) Uani 1 1 d . . .
N N 0.8113(2) 0.2627(4) 0.3538(2) 0.0180(6) Uani 1 1 d . . .
Br1 Br 0.79494(3) -0.11747(5) 0.46388(3) 0.02191(12) Uani 1 1 d . . .
Br2 Br 0.90243(3) -0.05601(5) 0.24802(3) 0.02363(12) Uani 1 1 d . . .
O1 O 0.63941(19) 0.1308(3) 0.1396(2) 0.0250(6) Uani 1 1 d . . .
O2 O 0.65147(18) -0.1759(3) 0.2045(2) 0.0232(5) Uani 1 1 d . . .
C1 C 0.9102(3) 0.2919(5) 0.4528(3) 0.0242(7) Uani 1 1 d . . .
H1A H 0.9184 0.4291 0.4743 0.036 Uiso 1 1 calc R . .
H1B H 0.9667 0.2493 0.4245 0.036 Uiso 1 1 calc R . .
H1C H 0.9093 0.2162 0.5236 0.036 Uiso 1 1 calc R . .
C2 C 0.7277(3) 0.3379(5) 0.3995(3) 0.0234(7) Uani 1 1 d . . .
H2A H 0.7401 0.4744 0.4213 0.035 Uiso 1 1 calc R . .
H2B H 0.7258 0.2636 0.4704 0.035 Uiso 1 1 calc R . .
H2C H 0.6628 0.3247 0.3365 0.035 Uiso 1 1 calc R . .
C3 C 0.8164(3) 0.3902(5) 0.2509(3) 0.0217(7) Uani 1 1 d . . .
H3A H 0.7539 0.3764 0.1842 0.033 Uiso 1 1 calc R . .
H3B H 0.8744 0.3521 0.2240 0.033 Uiso 1 1 calc R . .
H3C H 0.8243 0.5251 0.2776 0.033 Uiso 1 1 calc R . .
C4 C 0.6857(3) 0.0083(5) 0.2103(3) 0.0191(7) Uani 1 1 d . . .
C5 C 0.5581(3) -0.2194(5) 0.1092(3) 0.0250(7) Uani 1 1 d . . .
H5A H 0.5722 -0.2347 0.0311 0.030 Uiso 1 1 calc R . .
H5B H 0.5084 -0.1135 0.1016 0.030 Uiso 1 1 calc R . .
C6 C 0.5172(3) -0.4041(5) 0.1438(3) 0.0271(8) Uani 1 1 d . . .
H6A H 0.5666 -0.5079 0.1498 0.041 Uiso 1 1 calc R . .
H6B H 0.4537 -0.4376 0.0825 0.041 Uiso 1 1 calc R . .
H6C H 0.5045 -0.3874 0.2217 0.041 Uiso 1 1 calc R . .

loop_
_atom_site_aniso_label
_atom_site_aniso_U_11
_atom_site_aniso_U_22
_atom_site_aniso_U_33
_atom_site_aniso_U_23
_atom_site_aniso_U_13
_atom_site_aniso_U_12
B 0.022(2) 0.0165(18) 0.0169(17) -0.0011(14) 0.0072(14) 0.0000(14)
N 0.0198(14) 0.0167(13) 0.0187(13) -0.0021(11) 0.0076(11) -0.0036(11)
Br1 0.0309(2) 0.01697(18) 0.01698(18) 0.00150(12) 0.00578(14) -0.00239(13)
Br2 0.0230(2) 0.0245(2) 0.0253(2) -0.00360(13) 0.01010(14) 0.00213(13)
O1 0.0260(14) 0.0208(12) 0.0243(13) 0.0029(10) 0.0014(11) -0.0031(10)
O2 0.0239(13) 0.0165(11) 0.0231(12) -0.0013(10) -0.0023(10) -0.0023(10)
C1 0.0215(18) 0.0239(17) 0.0247(17) -0.0033(14) 0.0032(14) -0.0078(14)
C2 0.029(2) 0.0176(16) 0.0276(18) -0.0034(14) 0.0144(15) -0.0041(13)
C3 0.0263(19) 0.0189(16) 0.0229(17) 0.0027(13) 0.0117(14) -0.0052(13)
C4 0.0272(18) 0.0175(15) 0.0148(15) -0.0023(13) 0.0095(13) -0.0008(14)
C5 0.0261(19) 0.0234(18) 0.0212(16) -0.0040(14) 0.0004(14) -0.0068(14)
C6 0.026(2) 0.0222(18) 0.0308(19) -0.0036(15) 0.0050(15) -0.0024(14)

loop_
_geom_bond_atom_site_label_1
_geom_bond_atom_site_label_2
_geom_bond_distance
_geom_bond_site_symmetry_2
_geom_bond_publ_flag
B N 1.605(4) . ?
B C4 1.626(5) . ?
B Br1 2.021(4) . ?
B Br2 2.034(4) . ?
N C2 1.501(4) . ?
N C3 1.507(4) . ?
N C1 1.517(4) . ?
O1 C4 1.222(4) . ?
O2 C4 1.355(4) . ?
O2 C5 1.462(4) . ?
C1 H1A 0.9800 . ?
C1 H1B 0.9800 . ?
C1 H1C 0.9800 . ?
C2 H2A 0.9800 . ?
C2 H2B 0.9800 . ?
C2 H2C 0.9800 . ?
C3 H3A 0.9800 . ?
C3 H3B 0.9800 . ?
C3 H3C 0.9800 . ?
C5 C6 1.501(5) . ?
C5 H5A 0.9900 . ?
C5 H5B 0.9900 . ?
C6 H6A 0.9800 . ?
C6 H6B 0.9800 . ?
C6 H6C 0.9800 . ?

loop_
_cod_related_entry_id
_cod_related_entry_database
_cod_related_entry_code
1 ChemSpider 21153530
